data_4514668
loop_
_publ_author_name
'Ib\'a\~nez, Ignacio'
'Kaneko, Mio'
'Kamei, Yuto'
'Tsutsumi, Ryosuke'
'Yamanaka, Masahiro'
'Akiyama, Takahiko'

_publ_section_title
;
 Enantioselective Friedel--Crafts Alkylation Reaction of Indoles with
 \a-Trifluoromethylated \b-Nitrostyrenes Catalyzed by Chiral BINOL Metal
 Phosphate
;
_journal_issue 8
_journal_name_full 'ACS Catalysis'
_journal_page_first 6903
_journal_paper_doi 10.1021/acscatal.9b01811
_journal_volume 9
_journal_year 2019
_chemical_absolute_configuration ad
_chemical_formula_sum 'C38 H27 Br3 N2 O3'
_chemical_formula_weight 799.35
_space_group_IT_number 19
_space_group_name_Hall 'P 2ac 2ab'
_space_group_name_H-M_alt 'P 21 21 21'
_symmetry_cell_setting orthorhombic
_symmetry_space_group_name_Hall 'P 2ac 2ab'
_symmetry_space_group_name_H-M 'P 21 21 21'
_atom_sites_solution_hydrogens geom
_atom_sites_solution_primary direct
_atom_sites_solution_secondary difmap
_audit_creation_method SHELXL-97
_cell_angle_alpha 90.00
_cell_angle_beta 90.00
_cell_angle_gamma 90.00
_cell_formula_units_Z 4
_cell_length_a 6.8271(10)
_cell_length_b 16.060(2)
_cell_length_c 29.396(4)
_cell_measurement_reflns_used 5448
_cell_measurement_temperature 123
_cell_measurement_theta_max 27.24
_cell_measurement_theta_min 2.43
_cell_volume 3223.1(8)
_computing_cell_refinement 'APEX2 (Bruker AXS, 2006)'
_computing_data_collection 'APEX2 (Bruker AXS, 2006)'
_computing_data_reduction 'SAINT (Bruker AXS, 2004)'
_computing_molecular_graphics 'XSHELL (Bruker AXS,2002)'
_computing_publication_material 'XCIF (Bruker AXS, 2001)'
_computing_structure_refinement 'SHELXL-97 (Sheldrick, 1997)'
_computing_structure_solution 'SHELXS-97 (Sheldrick, 1997)'
_diffrn_ambient_temperature 123
_diffrn_detector_area_resol_mean 8.333
_diffrn_measured_fraction_theta_full 0.998
_diffrn_measured_fraction_theta_max 0.936
_diffrn_measurement_device_type 'Bruker APEXII CCD area detector'
_diffrn_measurement_method 'phi and omega scans'
_diffrn_radiation_monochromator 'Bruker Helios multilayer confocal mirror'
_diffrn_radiation_source 'Bruker TXS fine-focus rotating anode'
_diffrn_radiation_type MoK\a
_diffrn_radiation_wavelength 0.71073
_diffrn_reflns_av_R_equivalents 0.0906
_diffrn_reflns_av_sigmaI/netI 0.1311
_diffrn_reflns_limit_h_max 8
_diffrn_reflns_limit_h_min -9
_diffrn_reflns_limit_k_max 13
_diffrn_reflns_limit_k_min -21
_diffrn_reflns_limit_l_max 39
_diffrn_reflns_limit_l_min -39
_diffrn_reflns_number 17807
_diffrn_reflns_theta_full 25.00
_diffrn_reflns_theta_max 28.71
_diffrn_reflns_theta_min 1.39
_exptl_absorpt_coefficient_mu 3.797
_exptl_absorpt_correction_T_max 0.7027
_exptl_absorpt_correction_T_min 0.5173
_exptl_absorpt_correction_type none
_exptl_crystal_colour colorless
_exptl_crystal_density_diffrn 1.647
_exptl_crystal_density_method 'not measured'
_exptl_crystal_description block
_exptl_crystal_F_000 1592
_exptl_crystal_size_max 0.20
_exptl_crystal_size_mid 0.10
_exptl_crystal_size_min 0.10
_refine_diff_density_max 1.221
_refine_diff_density_min -0.903
_refine_diff_density_rms 0.150
_refine_ls_abs_structure_details 'Flack H D (1983), Acta Cryst. A39, 876-881'
_refine_ls_abs_structure_Flack 0.013(11)
_refine_ls_extinction_method none
_refine_ls_goodness_of_fit_ref 0.816
_refine_ls_hydrogen_treatment mixed
_refine_ls_matrix_type full
_refine_ls_number_parameters 416
_refine_ls_number_reflns 7536
_refine_ls_number_restraints 0
_refine_ls_restrained_S_all 0.816
_refine_ls_R_factor_all 0.0745
_refine_ls_R_factor_gt 0.0490
_refine_ls_shift/su_max 0.002
_refine_ls_shift/su_mean 0.000
_refine_ls_structure_factor_coef Fsqd
_refine_ls_weighting_details 'calc w=1/[\s^2^(Fo^2^)+(0.1000P)^2^+0.0000P] where P=(Fo^2^+2Fc^2^)/3'
_refine_ls_weighting_scheme calc
_refine_ls_wR_factor_gt 0.1245
_refine_ls_wR_factor_ref 0.1481
_reflns_number_gt 5995
_reflns_number_total 7536
_reflns_threshold_expression >2sigma(I)
_cod_data_source_file cs9b01811_si_003.cif
_cod_data_source_block p21
_cod_depositor_comments
;
The following automatic conversions were performed:

'_symmetry_cell_setting' value 'Orthorhombic' changed to
'orthorhombic' according to
/home/data/users/saulius/crontab/automatic-downloads/current/ACS/lib/dictionaries/cif_core.dic
dictionary named 'cif_core.dic' version 2.4.2 from 2011-04-26.

Automatic conversion script
Id: cif_fix_values 4973 2017-02-22 13:04:09Z antanas 
;
_cod_original_cell_volume 3223.0(8)
_cod_original_sg_symbol_H-M P2(1)2(1)2(1)
_cod_database_code 4514668

loop_
_symmetry_equiv_pos_as_xyz
'x, y, z'
'-x+1/2, -y, z+1/2'
'-x, y+1/2, -z+1/2'
'x+1/2, -y+1/2, -z'

loop_
_atom_site_label
_atom_site_type_symbol
_atom_site_fract_x
_atom_site_fract_y
_atom_site_fract_z
_atom_site_U_iso_or_equiv
_atom_site_adp_type
_atom_site_occupancy
_atom_site_symmetry_multiplicity
_atom_site_calc_flag
_atom_site_refinement_flags
Br1 Br 0.44644(7) 0.99616(3) 0.955977(19) 0.02254(14) Uani 1 1 d .
Br2 Br -0.58904(9) 0.50167(3) 1.13394(2) 0.03326(16) Uani 1 1 d .
Br3 Br 0.64412(9) 0.87859(3) 0.76831(2) 0.03378(17) Uani 1 1 d .
C8 C -0.2001(7) 0.3787(3) 0.93374(18) 0.0185(10) Uani 1 1 d .
H8 H -0.1785 0.4139 0.9592 0.022 Uiso 1 1 calc R
C22 C 0.1002(8) 0.5139(3) 0.79841(19) 0.0200(10) Uani 1 1 d .
H22 H 0.2351 0.5052 0.8047 0.024 Uiso 1 1 calc R
C17 C -0.0380(7) 0.4931(2) 0.83062(17) 0.0176(9) Uani 1 1 d .
C7 C -0.3988(7) 0.2704(3) 0.97350(19) 0.0182(10) Uani 1 1 d .
C2 C -0.5650(7) 0.4576(3) 1.04121(19) 0.0190(10) Uani 1 1 d .
H2 H -0.6232 0.5105 1.0362 0.023 Uiso 1 1 calc R
C10 C -0.1905(7) 0.3221(3) 0.8631(2) 0.0178(10) Uani 1 1 d .
C5 C -0.4024(7) 0.3010(3) 1.0563(2) 0.0224(11) Uani 1 1 d .
H5 H -0.3496 0.2471 1.0614 0.027 Uiso 1 1 calc R
C23 C 0.0040(8) 0.5299(3) 0.91331(19) 0.0189(11) Uani 1 1 d .
H23A H -0.1343 0.5478 0.9157 0.023 Uiso 1 1 calc R
H23B H 0.0435 0.5074 0.9433 0.023 Uiso 1 1 calc R
C13 C -0.3738(8) 0.1811(3) 0.8286(2) 0.0277(12) Uani 1 1 d .
H13 H -0.4354 0.1332 0.8162 0.033 Uiso 1 1 calc R
C9 C -0.1224(7) 0.3906(2) 0.89201(18) 0.0168(10) Uani 1 1 d .
C1 C -0.5267(8) 0.4305(3) 1.0849(2) 0.0236(11) Uani 1 1 d .
C21 C 0.0444(9) 0.5476(3) 0.7566(2) 0.0247(12) Uani 1 1 d .
H21 H 0.1413 0.5619 0.7348 0.030 Uiso 1 1 calc R
C20 C -0.1504(9) 0.5602(3) 0.74698(19) 0.0261(12) Uani 1 1 d .
H20 H -0.1885 0.5831 0.7185 0.031 Uiso 1 1 calc R
C6 C -0.4459(8) 0.3523(3) 1.0930(2) 0.0241(11) Uani 1 1 d .
H6 H -0.4209 0.3343 1.1233 0.029 Uiso 1 1 calc R
C14 C -0.2509(9) 0.2297(3) 0.8007(2) 0.0276(13) Uani 1 1 d .
H14 H -0.2301 0.2140 0.7699 0.033 Uiso 1 1 calc R
C38 C -0.4356(7) 0.3278(3) 1.0123(2) 0.0194(10) Uani 1 1 d .
C3 C -0.5179(7) 0.4068(3) 1.00464(19) 0.0177(10) Uani 1 1 d .
H3 H -0.5413 0.4254 0.9744 0.021 Uiso 1 1 calc R
C12 C -0.4071(8) 0.2012(3) 0.8735(2) 0.0238(12) Uani 1 1 d .
H12 H -0.4919 0.1686 0.8919 0.029 Uiso 1 1 calc R
C16 C 0.0179(7) 0.4589(3) 0.87752(19) 0.0177(10) Uani 1 1 d .
C15 C -0.1604(8) 0.3003(3) 0.81789(19) 0.0221(11) Uani 1 1 d .
H15 H -0.0786 0.3333 0.7990 0.027 Uiso 1 1 calc R
C18 C -0.2358(7) 0.5063(3) 0.82074(19) 0.0209(10) Uani 1 1 d .
H18 H -0.3331 0.4925 0.8426 0.025 Uiso 1 1 calc R
C11 C -0.3113(8) 0.2711(3) 0.89078(19) 0.0186(10) Uani 1 1 d .
C19 C -0.2902(8) 0.5395(3) 0.77895(19) 0.0221(11) Uani 1 1 d .
H19 H -0.4249 0.5479 0.7723 0.027 Uiso 1 1 calc R
N1 N -0.3178(6) 0.3068(2) 0.93404(16) 0.0186(9) Uani 1 1 d .
N2 N 0.1269(6) 0.6040(2) 0.90298(15) 0.0182(9) Uani 1 1 d .
C24 C 0.2841(7) 0.6214(3) 0.93142(18) 0.0193(10) Uani 1 1 d .
C28 C 0.3992(7) 0.8795(3) 0.95173(18) 0.0180(10) Uani 1 1 d .
C31 C 0.0496(8) 0.6650(3) 0.87286(18) 0.0188(10) Uani 1 1 d .
C35 C 0.4574(7) 0.8112(3) 0.79857(19) 0.0206(11) Uani 1 1 d .
C30 C 0.1812(8) 0.7639(3) 0.95643(19) 0.0207(10) Uani 1 1 d .
H30 H 0.0555 0.7416 0.9630 0.025 Uiso 1 1 calc R
C27 C 0.5508(8) 0.8290(3) 0.9359(2) 0.0239(12) Uani 1 1 d .
H27 H 0.6752 0.8519 0.9286 0.029 Uiso 1 1 calc R
C26 C 0.5147(7) 0.7443(3) 0.93096(19) 0.0186(10) Uani 1 1 d .
H26 H 0.6170 0.7079 0.9217 0.022 Uiso 1 1 calc R
C32 C 0.1946(7) 0.7146(3) 0.84633(17) 0.0152(9) Uani 1 1 d .
C33 C 0.3764(7) 0.6828(3) 0.83458(19) 0.0188(10) Uani 1 1 d .
H33 H 0.4100 0.6276 0.8431 0.023 Uiso 1 1 calc R
C25 C 0.3285(7) 0.7130(2) 0.93959(18) 0.0180(10) Uani 1 1 d .
C34 C 0.5107(7) 0.7311(3) 0.81038(18) 0.0191(10) Uani 1 1 d .
H34 H 0.6354 0.7095 0.8022 0.023 Uiso 1 1 calc R
C36 C 0.2745(8) 0.8440(3) 0.8093(2) 0.0264(12) Uani 1 1 d .
H36 H 0.2405 0.8990 0.8005 0.032 Uiso 1 1 calc R
C29 C 0.2194(7) 0.8486(3) 0.9637(2) 0.0226(11) Uani 1 1 d .
H29 H 0.1227 0.8839 0.9768 0.027 Uiso 1 1 calc R
O1 O -0.4415(6) 0.19724(19) 0.97473(15) 0.0260(9) Uani 1 1 d .
O2 O -0.1254(5) 0.67308(19) 0.86825(14) 0.0227(8) Uani 1 1 d .
C37 C 0.2268(8) 0.4222(3) 0.8775(2) 0.0224(11) Uani 1 1 d .
H37A H 0.2588 0.4019 0.9081 0.034 Uiso 1 1 calc R
H37B H 0.3206 0.4655 0.8687 0.034 Uiso 1 1 calc R
H37C H 0.2336 0.3760 0.8558 0.034 Uiso 1 1 calc R
O3 O 0.3758(6) 0.56745(19) 0.95080(14) 0.0281(9) Uani 1 1 d .
C39 C 0.1420(8) 0.7946(3) 0.8334(2) 0.0223(11) Uani 1 1 d .
H39 H 0.0161 0.8158 0.8409 0.027 Uiso 1 1 calc R

loop_
_atom_site_aniso_label
_atom_site_aniso_U_11
_atom_site_aniso_U_22
_atom_site_aniso_U_33
_atom_site_aniso_U_23
_atom_site_aniso_U_13
_atom_site_aniso_U_12
Br1 0.0241(2) 0.01768(19) 0.0259(3) -0.0024(2) -0.0001(2) -0.00133(17)
Br2 0.0532(4) 0.0293(2) 0.0173(3) -0.0041(2) 0.0012(3) -0.0064(2)
Br3 0.0335(3) 0.0311(2) 0.0368(4) 0.0138(2) 0.0080(3) -0.0056(2)
C8 0.023(2) 0.0165(18) 0.016(3) 0.0050(18) -0.002(2) 0.0006(16)
C22 0.025(3) 0.0204(19) 0.015(3) -0.0034(18) 0.010(2) -0.0017(16)
C17 0.027(2) 0.0126(16) 0.013(2) -0.0032(17) 0.000(2) 0.0005(17)
C7 0.015(2) 0.0216(19) 0.018(3) 0.0049(18) 0.002(2) 0.0039(15)
C2 0.020(2) 0.0217(18) 0.016(3) 0.0005(18) 0.002(2) 0.0003(16)
C10 0.021(2) 0.0152(17) 0.017(3) 0.0023(17) -0.002(2) 0.0020(15)
C5 0.022(3) 0.0198(18) 0.026(3) 0.0079(19) 0.006(2) -0.0005(16)
C23 0.027(3) 0.0179(18) 0.012(3) -0.0004(17) 0.002(2) -0.0030(15)
C13 0.035(3) 0.021(2) 0.027(3) -0.005(2) -0.009(3) 0.0001(19)
C9 0.021(2) 0.0155(17) 0.014(3) -0.0013(17) 0.000(2) -0.0012(15)
C1 0.028(3) 0.022(2) 0.020(3) -0.0012(19) -0.002(3) -0.0071(18)
C21 0.039(3) 0.020(2) 0.015(3) -0.0019(19) 0.007(3) -0.0001(19)
C20 0.042(3) 0.022(2) 0.014(3) 0.0016(19) -0.002(3) 0.004(2)
C6 0.028(3) 0.030(2) 0.015(3) 0.009(2) -0.003(2) -0.0068(19)
C14 0.045(4) 0.020(2) 0.018(3) -0.003(2) -0.002(3) 0.008(2)
C38 0.015(2) 0.0210(19) 0.022(3) 0.0051(19) 0.003(2) -0.0011(16)
C3 0.017(2) 0.0192(19) 0.017(3) 0.0035(18) 0.004(2) -0.0003(15)
C12 0.026(3) 0.0194(19) 0.026(3) 0.0007(19) -0.002(2) -0.0014(17)
C16 0.019(2) 0.0180(18) 0.016(3) 0.0010(18) -0.002(2) -0.0008(15)
C15 0.029(3) 0.0174(18) 0.020(3) 0.0015(19) 0.001(2) 0.0003(17)
C18 0.025(2) 0.0180(18) 0.019(3) -0.001(2) 0.000(2) 0.0011(17)
C11 0.025(3) 0.0171(17) 0.014(3) 0.0014(18) 0.002(2) -0.0022(16)
C19 0.029(3) 0.022(2) 0.016(3) -0.0016(19) -0.007(2) 0.0016(17)
N1 0.023(2) 0.0182(16) 0.015(2) -0.0014(16) 0.0033(19) -0.0012(14)
N2 0.023(2) 0.0156(15) 0.016(2) 0.0044(15) 0.001(2) -0.0013(14)
C24 0.026(3) 0.0182(18) 0.014(3) 0.0032(19) 0.001(2) -0.0036(17)
C28 0.022(2) 0.0180(17) 0.014(3) 0.0007(18) -0.007(2) -0.0020(15)
C31 0.028(3) 0.0182(18) 0.011(3) -0.0021(17) 0.004(2) 0.0011(17)
C35 0.021(2) 0.0226(19) 0.018(3) 0.0034(19) 0.001(2) -0.0069(17)
C30 0.024(3) 0.0242(19) 0.014(3) -0.0005(19) 0.006(2) -0.0056(17)
C27 0.020(3) 0.021(2) 0.031(3) 0.001(2) 0.000(3) -0.0023(17)
C26 0.021(3) 0.0192(19) 0.015(3) -0.0025(18) -0.004(2) -0.0005(16)
C32 0.020(2) 0.0188(19) 0.007(2) -0.0008(16) -0.001(2) -0.0007(15)
C33 0.024(2) 0.0147(17) 0.017(3) 0.0022(17) -0.001(2) 0.0019(16)
C25 0.024(3) 0.0159(18) 0.014(3) 0.0020(16) -0.003(2) -0.0014(16)
C34 0.021(3) 0.024(2) 0.012(3) -0.0005(19) 0.005(2) -0.0003(16)
C36 0.031(3) 0.0181(19) 0.030(3) 0.011(2) 0.002(3) 0.0068(18)
C29 0.016(2) 0.026(2) 0.026(3) -0.002(2) 0.002(2) 0.0018(16)
O1 0.028(2) 0.0182(14) 0.032(3) 0.0045(15) 0.0041(18) -0.0031(13)
O2 0.0207(18) 0.0213(14) 0.026(2) 0.0005(14) 0.0015(19) 0.0029(12)
C37 0.024(3) 0.022(2) 0.021(3) 0.000(2) 0.002(2) 0.0009(17)
O3 0.036(2) 0.0206(14) 0.028(2) 0.0069(15) -0.0135(19) -0.0002(13)
C39 0.023(2) 0.0197(19) 0.024(3) 0.0033(19) 0.006(3) 0.0031(17)

loop_
_atom_type_symbol
_atom_type_description
_atom_type_scat_dispersion_real
_atom_type_scat_dispersion_imag
_atom_type_scat_source
C C 0.0033 0.0016 'International Tables Vol C Tables 4.2.6.8 and 6.1.1.4'
H H 0.0000 0.0000 'International Tables Vol C Tables 4.2.6.8 and 6.1.1.4'
N N 0.0061 0.0033 'International Tables Vol C Tables 4.2.6.8 and 6.1.1.4'
O O 0.0106 0.0060 'International Tables Vol C Tables 4.2.6.8 and 6.1.1.4'
Br Br -0.2901 2.4595 'International Tables Vol C Tables 4.2.6.8 and 6.1.1.4'

loop_
_geom_angle_atom_site_label_1
_geom_angle_atom_site_label_2
_geom_angle_atom_site_label_3
_geom_angle
C9 C8 N1 110.2(4)
C9 C8 H8 124.9
N1 C8 H8 124.9
C17 C22 C21 120.8(5)
C17 C22 H22 119.6
C21 C22 H22 119.6
C22 C17 C18 118.8(5)
C22 C17 C16 122.3(4)
C18 C17 C16 118.8(4)
O1 C7 N1 121.4(5)
O1 C7 C38 122.6(5)
N1 C7 C38 116.0(4)
C1 C2 C3 119.4(4)
C1 C2 H2 120.3
C3 C2 H2 120.3
C15 C10 C11 119.3(4)
C15 C10 C9 134.2(5)
C11 C10 C9 106.5(5)
C38 C5 C6 120.4(4)
C38 C5 H5 119.8
C6 C5 H5 119.8
N2 C23 C16 114.5(4)
N2 C23 H23A 108.6
C16 C23 H23A 108.6
N2 C23 H23B 108.6
C16 C23 H23B 108.6
H23A C23 H23B 107.6
C12 C13 C14 121.8(5)
C12 C13 H13 119.1
C14 C13 H13 119.1
C8 C9 C10 107.3(4)
C8 C9 C16 127.2(4)
C10 C9 C16 125.4(5)
C2 C1 C6 121.3(5)
C2 C1 Br2 118.5(4)
C6 C1 Br2 120.2(4)
C20 C21 C22 120.2(5)
C20 C21 H21 119.9
C22 C21 H21 119.9
C21 C20 C19 119.5(5)
C21 C20 H20 120.2
C19 C20 H20 120.2
C1 C6 C5 119.0(5)
C1 C6 H6 120.5
C5 C6 H6 120.5
C15 C14 C13 120.3(5)
C15 C14 H14 119.8
C13 C14 H14 119.8
C5 C38 C3 119.8(5)
C5 C38 C7 119.7(4)
C3 C38 C7 120.3(5)
C2 C3 C38 119.9(5)
C2 C3 H3 120.0
C38 C3 H3 120.0
C13 C12 C11 117.4(5)
C13 C12 H12 121.3
C11 C12 H12 121.3
C9 C16 C17 110.8(4)
C9 C16 C37 107.9(4)
C17 C16 C37 111.5(4)
C9 C16 C23 107.6(4)
C17 C16 C23 109.3(4)
C37 C16 C23 109.7(4)
C14 C15 C10 119.3(5)
C14 C15 H15 120.4
C10 C15 H15 120.4
C19 C18 C17 120.0(5)
C19 C18 H18 120.0
C17 C18 H18 120.0
N1 C11 C12 130.4(5)
N1 C11 C10 107.8(4)
C12 C11 C10 121.8(5)
C20 C19 C18 120.7(5)
C20 C19 H19 119.7
C18 C19 H19 119.7
C11 N1 C8 108.2(4)
C11 N1 C7 126.2(4)
C8 N1 C7 124.7(4)
C24 N2 C31 121.6(4)
C24 N2 C23 118.2(4)
C31 N2 C23 118.0(4)
O3 C24 N2 122.6(4)
O3 C24 C25 121.0(5)
N2 C24 C25 116.3(4)
C29 C28 C27 122.8(4)
C29 C28 Br1 119.3(3)
C27 C28 Br1 117.9(3)
O2 C31 N2 120.7(5)
O2 C31 C32 122.7(5)
N2 C31 C32 116.6(4)
C34 C35 C36 122.1(5)
C34 C35 Br3 118.2(4)
C36 C35 Br3 119.6(3)
C25 C30 C29 119.5(5)
C25 C30 H30 120.3
C29 C30 H30 120.3
C26 C27 C28 118.2(5)
C26 C27 H27 120.9
C28 C27 H27 120.9
C27 C26 C25 119.8(4)
C27 C26 H26 120.1
C25 C26 H26 120.1
C33 C32 C39 120.3(4)
C33 C32 C31 121.9(4)
C39 C32 C31 117.8(4)
C32 C33 C34 120.7(4)
C32 C33 H33 119.6
C34 C33 H33 119.6
C30 C25 C26 121.0(4)
C30 C25 C24 118.8(4)
C26 C25 C24 120.2(4)
C35 C34 C33 118.2(5)
C35 C34 H34 120.9
C33 C34 H34 120.9
C35 C36 C39 118.8(4)
C35 C36 H36 120.6
C39 C36 H36 120.6
C28 C29 C30 118.5(4)
C28 C29 H29 120.7
C30 C29 H29 120.7
C16 C37 H37A 109.5
C16 C37 H37B 109.5
H37A C37 H37B 109.5
C16 C37 H37C 109.5
H37A C37 H37C 109.5
H37B C37 H37C 109.5
C32 C39 C36 119.8(5)
C32 C39 H39 120.1
C36 C39 H39 120.1

loop_
_geom_bond_atom_site_label_1
_geom_bond_atom_site_label_2
_geom_bond_distance
Br1 C28 1.906(4)
Br2 C1 1.889(5)
Br3 C35 1.894(5)
C8 C9 1.350(8)
C8 N1 1.407(5)
C8 H8 0.9500
C22 C17 1.378(7)
C22 C21 1.395(8)
C22 H22 0.9500
C17 C18 1.398(7)
C17 C16 1.533(7)
C7 O1 1.211(5)
C7 N1 1.412(7)
C7 C38 1.488(7)
C2 C1 1.379(8)
C2 C3 1.387(7)
C2 H2 0.9500
C10 C15 1.389(8)
C10 C11 1.419(7)
C10 C9 1.466(6)
C5 C38 1.381(8)
C5 C6 1.392(8)
C5 H5 0.9500
C23 N2 1.488(5)
C23 C16 1.554(7)
C23 H23A 0.9900
C23 H23B 0.9900
C13 C12 1.375(8)
C13 C14 1.409(8)
C13 H13 0.9500
C9 C16 1.518(6)
C1 C6 1.392(7)
C21 C20 1.375(8)
C21 H21 0.9500
C20 C19 1.380(8)
C20 H20 0.9500
C6 H6 0.9500
C14 C15 1.387(7)
C14 H14 0.9500
C38 C3 1.405(6)
C3 H3 0.9500
C12 C11 1.396(7)
C12 H12 0.9500
C16 C37 1.543(7)
C15 H15 0.9500
C18 C19 1.390(8)
C18 H18 0.9500
C11 N1 1.395(7)
C19 H19 0.9500
N2 C24 1.389(7)
N2 C31 1.422(6)
C24 O3 1.211(6)
C24 C25 1.521(6)
C28 C29 1.370(7)
C28 C27 1.394(7)
C31 O2 1.210(6)
C31 C32 1.491(7)
C35 C34 1.381(6)
C35 C36 1.391(7)
C30 C25 1.387(7)
C30 C29 1.402(6)
C30 H30 0.9500
C27 C26 1.390(6)
C27 H27 0.9500
C26 C25 1.391(7)
C26 H26 0.9500
C32 C33 1.386(7)
C32 C39 1.387(6)
C33 C34 1.395(7)
C33 H33 0.9500
C34 H34 0.9500
C36 C39 1.396(7)
C36 H36 0.9500
C29 H29 0.9500
C37 H37A 0.9800
C37 H37B 0.9800
C37 H37C 0.9800
C39 H39 0.9500
